data_4100201
_journal_name_full 'Journal of the American Chemical Society'
_journal_paper_doi 10.1021/ja052935r
_journal_year 2005
_chemical_formula_sum 'C11 H12 Br N O3'
_chemical_formula_weight 286.13
_space_group_IT_number 19
_symmetry_cell_setting orthorhombic
_symmetry_space_group_name_Hall 'P 2ac 2ab'
_symmetry_space_group_name_H-M 'P 21 21 21'
_cell_angle_alpha 90.00
_cell_angle_beta 90.00
_cell_angle_gamma 90.00
_cell_formula_units_Z 4
_cell_length_a 5.574(3)
_cell_length_b 7.673(4)
_cell_length_c 27.770(13)
_cell_measurement_temperature 213(2)
_cell_volume 1187.7(9)
_diffrn_ambient_temperature 213(2)
_exptl_crystal_density_diffrn 1.600
_cod_depositor_comments
;
The following automatic conversions were performed:
'_symmetry_cell_setting' value 'Orthorhombic' changed to 'orthorhombic'
according to '/home/saulius/struct/CIF-dictionaries/cif_core.dic'
dictionary named 'cif_core.dic' version 2.4.1 from 2010-06-29.

Automatic conversion script
Id: cif_fix_enum 1527 2010-12-29 10:47:43Z saulius 
;
_cod_database_code 4100201

loop_
_symmetry_equiv_pos_as_xyz
'x, y, z'
'-x+1/2, -y, z+1/2'
'-x, y+1/2, -z+1/2'
'x+1/2, -y+1/2, -z'

loop_
_atom_site_label
_atom_site_type_symbol
_atom_site_fract_x
_atom_site_fract_y
_atom_site_fract_z
_atom_site_U_iso_or_equiv
_atom_site_adp_type
_atom_site_occupancy
_atom_site_symmetry_multiplicity
_atom_site_calc_flag
_atom_site_refinement_flags
_atom_site_disorder_assembly
_atom_site_disorder_group
Br1 Br 0.71981(5) 1.07920(3) 1.073878(8) 0.04224(9) Uani 1 1 d . . .
C1 C 0.6119(4) 1.0060(3) 0.82464(7) 0.0267(4) Uani 1 1 d . . .
H1A H 0.7696 1.0612 0.8280 0.032 Uiso 1 1 calc R . .
H1B H 0.5990 0.9597 0.7919 0.032 Uiso 1 1 calc R . .
C2 C 0.5903(4) 0.8564(3) 0.86086(7) 0.0249(4) Uani 1 1 d . . .
H2 H 0.4291 0.8038 0.8571 0.030 Uiso 1 1 calc R . .
C3 C 0.7780(4) 0.7161(3) 0.84863(8) 0.0325(5) Uani 1 1 d . . .
H3A H 0.9371 0.7705 0.8487 0.039 Uiso 1 1 calc R . .
H3B H 0.7765 0.6279 0.8741 0.039 Uiso 1 1 calc R . .
C4 C 0.7415(4) 0.6256(3) 0.80068(8) 0.0331(5) Uani 1 1 d . . .
C5 C 0.9387(6) 0.5030(3) 0.78576(10) 0.0476(7) Uani 1 1 d . . .
H5A H 0.8924 0.4429 0.7565 0.071 Uiso 1 1 calc R . .
H5B H 0.9661 0.4184 0.8111 0.071 Uiso 1 1 calc R . .
H5C H 1.0848 0.5686 0.7801 0.071 Uiso 1 1 calc R . .
C6 C 0.6159(4) 0.9168(3) 0.91264(7) 0.0248(4) Uani 1 1 d . . .
C7 C 0.8159(4) 1.0113(3) 0.92732(8) 0.0339(5) Uani 1 1 d . . .
H7 H 0.9333 1.0427 0.9046 0.041 Uiso 1 1 calc R . .
C8 C 0.8440(4) 1.0600(3) 0.97535(8) 0.0357(5) Uani 1 1 d . . .
H8 H 0.9798 1.1235 0.9850 0.043 Uiso 1 1 calc R . .
C9 C 0.6714(5) 1.0143(3) 1.00849(7) 0.0300(5) Uani 1 1 d . . .
C10 C 0.4708(4) 0.9223(3) 0.99479(8) 0.0336(5) Uani 1 1 d . . .
H10 H 0.3537 0.8917 1.0176 0.040 Uiso 1 1 calc R . .
C11 C 0.4435(4) 0.8752(3) 0.94687(8) 0.0305(5) Uani 1 1 d . . .
H11 H 0.3055 0.8139 0.9374 0.037 Uiso 1 1 calc R . .
N1 N 0.4202(4) 1.1389(2) 0.83264(6) 0.0309(4) Uani 1 1 d . . .
O1 O 0.5650(4) 0.6499(2) 0.77650(6) 0.0425(4) Uani 1 1 d . . .
O3 O 0.2135(3) 1.0880(3) 0.83609(6) 0.0447(4) Uani 1 1 d . . .
O4 O 0.4776(4) 1.2917(2) 0.83431(7) 0.0509(5) Uani 1 1 d . . .

loop_
_atom_site_aniso_label
_atom_site_aniso_U_11
_atom_site_aniso_U_22
_atom_site_aniso_U_33
_atom_site_aniso_U_23
_atom_site_aniso_U_13
_atom_site_aniso_U_12
Br1 0.06578(17) 0.03877(13) 0.02217(11) -0.00524(9) -0.00395(11) -0.00013(12)
C1 0.0259(11) 0.0326(11) 0.0215(10) 0.0023(8) 0.0041(8) 0.0038(8)
C2 0.0254(10) 0.0302(10) 0.0192(10) 0.0002(8) -0.0035(8) -0.0004(9)
C3 0.0356(12) 0.0356(11) 0.0264(10) -0.0017(8) -0.0060(9) 0.0061(10)
C4 0.0403(13) 0.0322(9) 0.0269(10) -0.0003(8) 0.0015(10) -0.0013(10)
C5 0.0513(16) 0.0516(15) 0.0398(16) -0.0085(12) 0.0065(12) 0.0114(13)
C6 0.0282(9) 0.0266(9) 0.0197(9) 0.0027(8) -0.0019(7) 0.0015(9)
C7 0.0327(11) 0.0457(12) 0.0232(10) 0.0015(9) 0.0032(10) -0.0100(9)
C8 0.0362(12) 0.0420(13) 0.0288(11) -0.0066(10) -0.0017(8) -0.0090(11)
C9 0.0440(13) 0.0289(10) 0.0170(10) -0.0004(8) -0.0036(9) 0.0035(9)
C10 0.0371(11) 0.0405(11) 0.0234(11) 0.0033(10) 0.0069(8) -0.0054(12)
C11 0.0301(11) 0.0346(12) 0.0266(11) 0.0013(9) -0.0009(9) -0.0063(9)
N1 0.0347(11) 0.0370(10) 0.0209(9) 0.0036(7) 0.0031(7) 0.0055(9)
O1 0.0512(11) 0.0452(9) 0.0312(9) -0.0095(8) -0.0112(8) 0.0052(8)
O3 0.0277(8) 0.0618(11) 0.0445(10) 0.0087(8) 0.0060(7) 0.0076(10)
O4 0.0669(14) 0.0334(10) 0.0524(13) -0.0001(8) 0.0136(10) 0.0048(9)

loop_
_geom_bond_atom_site_label_1
_geom_bond_atom_site_label_2
_geom_bond_distance
_geom_bond_site_symmetry_2
_geom_bond_publ_flag
Br1 C9 1.902(2) . ?
C1 N1 1.494(3) . ?
C1 C2 1.531(3) . ?
C2 C6 1.518(3) . ?
C2 C3 1.539(3) . ?
C3 C4 1.516(3) . ?
C4 O1 1.206(3) . ?
C4 C5 1.505(3) . ?
C6 C11 1.389(3) . ?
C6 C7 1.391(3) . ?
C7 C8 1.394(3) . ?
C8 C9 1.376(3) . ?
C9 C10 1.376(3) . ?
C10 C11 1.387(3) . ?
N1 O4 1.217(3) . ?
N1 O3 1.220(3) . ?
